data_7000041
loop_
_publ_author_name
'Cokoja, Mirza'
'Gemel, Christian'
'Steinke, Tobias'
'Schroder, Felicitas'
'Fischer, Roland A.'

_publ_section_title
;
 Insertion reactions of GaCp*, InCp* and In[C(SiMe3)3] into the Ru-Cl
 bonds of [(p-cymene)RuIICl2]2 and [Cp*RuIICl]4.
;
_journal_issue 1
_journal_name_full 'Dalton transactions (Cambridge, England : 2003)'
_journal_page_first 44
_journal_page_last 54
_journal_paper_doi 10.1039/b411727a
_journal_year 2005
_chemical_formula_sum 'C40 H96 Cl In3 Ru Si9'
_chemical_formula_weight 1310.96
_chemical_name_systematic
;
?
;
_space_group_IT_number 14
_symmetry_cell_setting monoclinic
_symmetry_space_group_name_Hall '-P 2yn'
_symmetry_space_group_name_H-M 'P 1 21/n 1'
_atom_sites_solution_hydrogens geom
_atom_sites_solution_primary direct
_atom_sites_solution_secondary difmap
_audit_creation_method SHELXL-97
_cell_angle_alpha 90.00
_cell_angle_beta 92.57(3)
_cell_angle_gamma 90.00
_cell_formula_units_Z 4
_cell_length_a 14.971(3)
_cell_length_b 18.608(4)
_cell_length_c 21.868(4)
_cell_measurement_reflns_used 7761
_cell_measurement_temperature 213(2)
_cell_measurement_theta_max 25.06
_cell_measurement_theta_min 1.44
_cell_volume 6086(2)
_computing_cell_refinement SMART
_computing_data_collection SMART
_computing_data_reduction SAINT
_computing_molecular_graphics 'Bruker SHELXTL'
_computing_publication_material 'Bruker SHELXTL'
_computing_structure_refinement 'SHELXL-97 (Sheldrick, 1997)'
_computing_structure_solution 'SHELXS-97 (Sheldrick, 1990)'
_diffrn_ambient_temperature 213(2)
_diffrn_measured_fraction_theta_full 0.989
_diffrn_measured_fraction_theta_max 0.989
_diffrn_measurement_device_type 'Bruker CCD 1000'
_diffrn_measurement_method '\w scans'
_diffrn_radiation_monochromator graphite
_diffrn_radiation_source 'fine-focus sealed tube'
_diffrn_radiation_type MoK\a
_diffrn_radiation_wavelength 0.71073
_diffrn_reflns_av_R_equivalents 0.0480
_diffrn_reflns_av_sigmaI/netI 0.0596
_diffrn_reflns_limit_h_max 11
_diffrn_reflns_limit_h_min -17
_diffrn_reflns_limit_k_max 19
_diffrn_reflns_limit_k_min -22
_diffrn_reflns_limit_l_max 26
_diffrn_reflns_limit_l_min -26
_diffrn_reflns_number 29655
_diffrn_reflns_theta_full 25.06
_diffrn_reflns_theta_max 25.06
_diffrn_reflns_theta_min 1.44
_exptl_absorpt_coefficient_mu 1.612
_exptl_absorpt_correction_T_max 1.000
_exptl_absorpt_correction_T_min 0.218
_exptl_absorpt_correction_type none
_exptl_crystal_colour orange
_exptl_crystal_density_diffrn 1.431
_exptl_crystal_density_method 'not measured'
_exptl_crystal_description prisms
_exptl_crystal_F_000 2680
_exptl_crystal_size_max 0.25
_exptl_crystal_size_mid 0.20
_exptl_crystal_size_min 0.18
_refine_diff_density_max 0.898
_refine_diff_density_min -0.486
_refine_diff_density_rms 0.108
_refine_ls_extinction_method none
_refine_ls_goodness_of_fit_ref 1.021
_refine_ls_hydrogen_treatment mixed
_refine_ls_matrix_type full
_refine_ls_number_parameters 487
_refine_ls_number_reflns 10670
_refine_ls_number_restraints 0
_refine_ls_restrained_S_all 1.021
_refine_ls_R_factor_all 0.0598
_refine_ls_R_factor_gt 0.0346
_refine_ls_shift/su_max 0.001
_refine_ls_shift/su_mean 0.000
_refine_ls_structure_factor_coef Fsqd
_refine_ls_weighting_details 'calc w=1/[\s^2^(Fo^2^)+(0.0300P)^2^+0.0398P] where P=(Fo^2^+2Fc^2^)/3'
_refine_ls_weighting_scheme calc
_refine_ls_wR_factor_gt 0.0648
_refine_ls_wR_factor_ref 0.0728
_reflns_number_gt 7761
_reflns_number_total 10670
_reflns_threshold_expression >2sigma(I)
_cod_data_source_file b411727a.txt
_cod_data_source_block 7
_cod_depositor_comments
;
The following automatic conversions were performed:
'_symmetry_cell_setting' value 'Monoclinic' changed to 'monoclinic'
according to '/home/saulius/struct/CIF-dictionaries/cif_core.dic'
dictionary named 'cif_core.dic' version 2.4.1 from 2010-06-29.

Automatic conversion script
Id: cif_fix_enum 1527 2010-12-29 10:47:43Z saulius 
;
_cod_original_sg_symbol_H-M P2(1)/n
_cod_database_code 7000041

loop_
_symmetry_equiv_pos_as_xyz
'x, y, z'
'-x+1/2, y+1/2, -z+1/2'
'-x, -y, -z'
'x-1/2, -y-1/2, z-1/2'

loop_
_atom_site_label
_atom_site_type_symbol
_atom_site_fract_x
_atom_site_fract_y
_atom_site_fract_z
_atom_site_U_iso_or_equiv
_atom_site_adp_type
_atom_site_occupancy
_atom_site_symmetry_multiplicity
_atom_site_calc_flag
_atom_site_refinement_flags
_atom_site_disorder_assembly
_atom_site_disorder_group
Ru1 Ru 0.92889(2) 0.775550(19) 0.187272(15) 0.01862(9) Uani 1 1 d . . .
In1 In 0.80366(2) 0.693779(17) 0.140611(14) 0.02059(8) Uani 1 1 d . . .
In2 In 1.00048(2) 0.653756(17) 0.219082(14) 0.02167(8) Uani 1 1 d . . .
In3 In 1.01118(2) 0.763294(17) 0.090324(13) 0.02251(8) Uani 1 1 d . . .
Cl1 Cl 0.88987(9) 0.56754(7) 0.15284(7) 0.0443(4) Uani 1 1 d . . .
Si1 Si 0.58681(10) 0.72974(9) 0.10524(9) 0.0485(4) Uani 1 1 d . . .
Si2 Si 0.63477(10) 0.57655(8) 0.15158(6) 0.0358(3) Uani 1 1 d . . .
Si3 Si 0.68482(10) 0.62568(8) 0.02058(6) 0.0358(4) Uani 1 1 d . . .
Si4 Si 1.02977(10) 0.56033(8) 0.34411(6) 0.0331(3) Uani 1 1 d . . .
Si5 Si 1.20267(9) 0.60551(8) 0.27763(7) 0.0369(4) Uani 1 1 d . . .
Si6 Si 1.08486(10) 0.48144(7) 0.22564(6) 0.0325(3) Uani 1 1 d . . .
Si7 Si 1.18508(10) 0.83102(8) 0.02254(7) 0.0383(4) Uani 1 1 d . . .
Si8 Si 1.00383(11) 0.80903(9) -0.05324(6) 0.0408(4) Uani 1 1 d . . .
Si9 Si 1.12265(9) 0.67620(7) -0.01434(6) 0.0281(3) Uani 1 1 d . . .
C1 C 0.8347(3) 0.8467(2) 0.2347(2) 0.0277(11) Uani 1 1 d . . .
C2 C 0.9023(3) 0.8228(2) 0.2775(2) 0.0283(11) Uani 1 1 d . . .
C3 C 0.9857(3) 0.8502(3) 0.2597(2) 0.0298(11) Uani 1 1 d . . .
C4 C 0.9698(3) 0.8897(3) 0.2048(2) 0.0319(12) Uani 1 1 d . . .
C5 C 0.8771(3) 0.8884(2) 0.1889(2) 0.0282(11) Uani 1 1 d . . .
C6 C 0.7362(3) 0.8422(3) 0.2431(3) 0.0494(15) Uani 1 1 d . . .
H6A H 0.7173 0.8833 0.2666 0.074 Uiso 1 1 calc R . .
H6B H 0.7229 0.7983 0.2648 0.074 Uiso 1 1 calc R . .
H6C H 0.7046 0.8420 0.2034 0.074 Uiso 1 1 calc R . .
C7 C 0.8843(4) 0.7868(3) 0.3377(2) 0.0503(16) Uani 1 1 d . . .
H7A H 0.8758 0.8231 0.3686 0.075 Uiso 1 1 calc R . .
H7B H 0.9348 0.7566 0.3501 0.075 Uiso 1 1 calc R . .
H7C H 0.8309 0.7575 0.3329 0.075 Uiso 1 1 calc R . .
C8 C 1.0703(4) 0.8511(3) 0.2990(3) 0.0547(17) Uani 1 1 d . . .
H8A H 1.0709 0.8933 0.3251 0.082 Uiso 1 1 calc R . .
H8B H 1.1213 0.8526 0.2731 0.082 Uiso 1 1 calc R . .
H8C H 1.0734 0.8082 0.3241 0.082 Uiso 1 1 calc R . .
C9 C 1.0370(4) 0.9375(3) 0.1770(3) 0.0575(17) Uani 1 1 d . . .
H9A H 1.0360 0.9843 0.1965 0.086 Uiso 1 1 calc R . .
H9B H 1.0225 0.9427 0.1336 0.086 Uiso 1 1 calc R . .
H9C H 1.0960 0.9165 0.1829 0.086 Uiso 1 1 calc R . .
C10 C 0.8299(4) 0.9343(3) 0.1407(2) 0.0487(15) Uani 1 1 d . . .
H10A H 0.8172 0.9811 0.1578 0.073 Uiso 1 1 calc R . .
H10B H 0.7743 0.9113 0.1271 0.073 Uiso 1 1 calc R . .
H10C H 0.8678 0.9400 0.1062 0.073 Uiso 1 1 calc R . .
C11 C 0.6698(3) 0.6538(2) 0.1029(2) 0.0245(10) Uani 1 1 d . . .
C12 C 1.0853(3) 0.5698(2) 0.26871(19) 0.0241(10) Uani 1 1 d . . .
C13 C 1.0863(3) 0.7703(2) 0.00580(18) 0.0242(10) Uani 1 1 d . . .
C14 C 0.5425(4) 0.7440(4) 0.1840(4) 0.083(3) Uani 1 1 d . . .
H14A H 0.5162 0.6996 0.1980 0.124 Uiso 1 1 calc R . .
H14B H 0.4975 0.7815 0.1821 0.124 Uiso 1 1 calc R . .
H14C H 0.5912 0.7581 0.2122 0.124 Uiso 1 1 calc R . .
C15 C 0.6358(4) 0.8177(3) 0.0798(3) 0.067(2) Uani 1 1 d . . .
H15A H 0.6592 0.8120 0.0395 0.101 Uiso 1 1 calc R . .
H15B H 0.6838 0.8320 0.1086 0.101 Uiso 1 1 calc R . .
H15C H 0.5897 0.8544 0.0784 0.101 Uiso 1 1 calc R . .
C16 C 0.4836(4) 0.7171(3) 0.0537(4) 0.076(2) Uani 1 1 d . . .
H16A H 0.4541 0.6727 0.0643 0.115 Uiso 1 1 calc R . .
H16B H 0.5004 0.7150 0.0114 0.115 Uiso 1 1 calc R . .
H16C H 0.4432 0.7572 0.0589 0.115 Uiso 1 1 calc R . .
C17 C 0.5108(4) 0.5607(3) 0.1491(3) 0.0576(17) Uani 1 1 d . . .
H17A H 0.4897 0.5517 0.1072 0.086 Uiso 1 1 calc R . .
H17B H 0.4809 0.6028 0.1646 0.086 Uiso 1 1 calc R . .
H17C H 0.4976 0.5194 0.1742 0.086 Uiso 1 1 calc R . .
C18 C 0.6800(4) 0.4864(3) 0.1314(3) 0.0550(17) Uani 1 1 d . . .
H18A H 0.7447 0.4886 0.1314 0.083 Uiso 1 1 calc R . .
H18B H 0.6565 0.4725 0.0910 0.083 Uiso 1 1 calc R . .
H18C H 0.6622 0.4512 0.1612 0.083 Uiso 1 1 calc R . .
C19 C 0.6707(4) 0.5925(4) 0.2339(2) 0.0628(19) Uani 1 1 d . . .
H19A H 0.7347 0.6009 0.2370 0.094 Uiso 1 1 calc R . .
H19B H 0.6563 0.5507 0.2580 0.094 Uiso 1 1 calc R . .
H19C H 0.6398 0.6342 0.2490 0.094 Uiso 1 1 calc R . .
C20 C 0.6926(4) 0.7051(4) -0.0324(3) 0.068(2) Uani 1 1 d . . .
H20A H 0.7403 0.7367 -0.0175 0.102 Uiso 1 1 calc R . .
H20B H 0.6364 0.7311 -0.0338 0.102 Uiso 1 1 calc R . .
H20C H 0.7052 0.6884 -0.0731 0.102 Uiso 1 1 calc R . .
C21 C 0.7881(4) 0.5731(3) 0.0104(2) 0.0547(17) Uani 1 1 d . . .
H21A H 0.7878 0.5308 0.0363 0.082 Uiso 1 1 calc R . .
H21B H 0.8398 0.6025 0.0217 0.082 Uiso 1 1 calc R . .
H21C H 0.7908 0.5586 -0.0321 0.082 Uiso 1 1 calc R . .
C22 C 0.5909(4) 0.5680(4) -0.0120(3) 0.0618(18) Uani 1 1 d . . .
H22A H 0.5843 0.5260 0.0136 0.093 Uiso 1 1 calc R . .
H22B H 0.6043 0.5530 -0.0531 0.093 Uiso 1 1 calc R . .
H22C H 0.5357 0.5954 -0.0135 0.093 Uiso 1 1 calc R . .
C23 C 0.9047(3) 0.5601(3) 0.3334(2) 0.0480(15) Uani 1 1 d . . .
H23A H 0.8856 0.6022 0.3102 0.072 Uiso 1 1 calc R . .
H23B H 0.8783 0.5608 0.3731 0.072 Uiso 1 1 calc R . .
H23C H 0.8857 0.5171 0.3114 0.072 Uiso 1 1 calc R . .
C24 C 1.0633(4) 0.4782(3) 0.3894(2) 0.0567(17) Uani 1 1 d . . .
H24A H 1.1279 0.4770 0.3956 0.085 Uiso 1 1 calc R . .
H24B H 1.0434 0.4355 0.3673 0.085 Uiso 1 1 calc R . .
H24C H 1.0361 0.4796 0.4288 0.085 Uiso 1 1 calc R . .
C25 C 1.0545(4) 0.6374(3) 0.3975(2) 0.0543(16) Uani 1 1 d . . .
H25A H 1.0389 0.6822 0.3771 0.081 Uiso 1 1 calc R . .
H25B H 1.1177 0.6376 0.4095 0.081 Uiso 1 1 calc R . .
H25C H 1.0198 0.6322 0.4337 0.081 Uiso 1 1 calc R . .
C26 C 1.2701(4) 0.5924(4) 0.2088(3) 0.070(2) Uani 1 1 d . . .
H26A H 1.2713 0.5418 0.1984 0.105 Uiso 1 1 calc R . .
H26B H 1.3307 0.6092 0.2176 0.105 Uiso 1 1 calc R . .
H26C H 1.2435 0.6194 0.1747 0.105 Uiso 1 1 calc R . .
C27 C 1.2090(4) 0.7053(3) 0.2893(3) 0.0631(19) Uani 1 1 d . . .
H27A H 1.1752 0.7185 0.3244 0.095 Uiso 1 1 calc R . .
H27B H 1.1842 0.7295 0.2531 0.095 Uiso 1 1 calc R . .
H27C H 1.2710 0.7195 0.2964 0.095 Uiso 1 1 calc R . .
C28 C 1.2694(4) 0.5649(3) 0.3437(3) 0.0542(17) Uani 1 1 d . . .
H28A H 1.2691 0.5130 0.3398 0.081 Uiso 1 1 calc R . .
H28B H 1.2431 0.5785 0.3817 0.081 Uiso 1 1 calc R . .
H28C H 1.3305 0.5823 0.3436 0.081 Uiso 1 1 calc R . .
C29 C 1.1785(4) 0.4196(3) 0.2529(3) 0.0621(19) Uani 1 1 d . . .
H29A H 1.1754 0.3753 0.2295 0.093 Uiso 1 1 calc R . .
H29B H 1.1728 0.4090 0.2959 0.093 Uiso 1 1 calc R . .
H29C H 1.2356 0.4429 0.2472 0.093 Uiso 1 1 calc R . .
C30 C 0.9830(4) 0.4254(3) 0.2346(3) 0.0492(15) Uani 1 1 d . . .
H30A H 0.9304 0.4527 0.2215 0.074 Uiso 1 1 calc R . .
H30B H 0.9789 0.4119 0.2772 0.074 Uiso 1 1 calc R . .
H30C H 0.9869 0.3824 0.2097 0.074 Uiso 1 1 calc R . .
C31 C 1.0986(4) 0.4924(3) 0.1415(2) 0.0548(17) Uani 1 1 d . . .
H31A H 1.0519 0.5236 0.1245 0.082 Uiso 1 1 calc R . .
H31B H 1.0945 0.4458 0.1217 0.082 Uiso 1 1 calc R . .
H31C H 1.1566 0.5135 0.1347 0.082 Uiso 1 1 calc R . .
C32 C 1.2355(4) 0.8134(3) 0.1013(2) 0.0528(16) Uani 1 1 d . . .
H32A H 1.2862 0.8451 0.1091 0.079 Uiso 1 1 calc R . .
H32B H 1.2553 0.7639 0.1042 0.079 Uiso 1 1 calc R . .
H32C H 1.1911 0.8222 0.1314 0.079 Uiso 1 1 calc R . .
C33 C 1.2754(4) 0.8224(3) -0.0334(3) 0.0560(17) Uani 1 1 d . . .
H33A H 1.2508 0.8314 -0.0744 0.084 Uiso 1 1 calc R . .
H33B H 1.3001 0.7742 -0.0312 0.084 Uiso 1 1 calc R . .
H33C H 1.3223 0.8570 -0.0234 0.084 Uiso 1 1 calc R . .
C34 C 1.1563(5) 0.9290(3) 0.0212(3) 0.069(2) Uani 1 1 d . . .
H34A H 1.1299 0.9416 -0.0186 0.103 Uiso 1 1 calc R . .
H34B H 1.2102 0.9571 0.0292 0.103 Uiso 1 1 calc R . .
H34C H 1.1140 0.9391 0.0525 0.103 Uiso 1 1 calc R . .
C35 C 1.0566(4) 0.8502(3) -0.1209(2) 0.0620(19) Uani 1 1 d . . .
H35A H 1.0933 0.8147 -0.1403 0.093 Uiso 1 1 calc R . .
H35B H 1.0936 0.8905 -0.1075 0.093 Uiso 1 1 calc R . .
H35C H 1.0103 0.8668 -0.1499 0.093 Uiso 1 1 calc R . .
C36 C 0.9230(4) 0.7408(4) -0.0857(3) 0.0625(18) Uani 1 1 d . . .
H36A H 0.9556 0.7026 -0.1051 0.094 Uiso 1 1 calc R . .
H36B H 0.8828 0.7636 -0.1159 0.094 Uiso 1 1 calc R . .
H36C H 0.8888 0.7209 -0.0531 0.094 Uiso 1 1 calc R . .
C37 C 0.9327(4) 0.8800(4) -0.0173(3) 0.069(2) Uani 1 1 d . . .
H37A H 0.9709 0.9173 0.0004 0.104 Uiso 1 1 calc R . .
H37B H 0.8985 0.8583 0.0145 0.104 Uiso 1 1 calc R . .
H37C H 0.8922 0.9007 -0.0484 0.104 Uiso 1 1 calc R . .
C38 C 1.1492(4) 0.6675(3) -0.0969(2) 0.0479(15) Uani 1 1 d . . .
H38A H 1.1947 0.7023 -0.1066 0.072 Uiso 1 1 calc R . .
H38B H 1.0956 0.6762 -0.1224 0.072 Uiso 1 1 calc R . .
H38C H 1.1711 0.6194 -0.1045 0.072 Uiso 1 1 calc R . .
C39 C 1.2233(4) 0.6461(3) 0.0314(3) 0.0512(16) Uani 1 1 d . . .
H39A H 1.2719 0.6795 0.0258 0.077 Uiso 1 1 calc R . .
H39B H 1.2407 0.5986 0.0179 0.077 Uiso 1 1 calc R . .
H39C H 1.2099 0.6443 0.0743 0.077 Uiso 1 1 calc R . .
C40 C 1.0346(3) 0.6074(3) 0.0011(2) 0.0427(14) Uani 1 1 d . . .
H40A H 1.0196 0.6099 0.0437 0.064 Uiso 1 1 calc R . .
H40B H 1.0570 0.5598 -0.0078 0.064 Uiso 1 1 calc R . .
H40C H 0.9815 0.6169 -0.0248 0.064 Uiso 1 1 calc R . .

loop_
_atom_site_aniso_label
_atom_site_aniso_U_11
_atom_site_aniso_U_22
_atom_site_aniso_U_33
_atom_site_aniso_U_23
_atom_site_aniso_U_13
_atom_site_aniso_U_12
Ru1 0.02020(19) 0.0179(2) 0.01788(17) -0.00251(15) 0.00192(14) 0.00024(16)
In1 0.01957(17) 0.01966(18) 0.02234(16) -0.00214(14) -0.00115(13) -0.00002(14)
In2 0.02361(18) 0.02046(18) 0.02059(16) -0.00039(14) -0.00289(13) 0.00270(14)
In3 0.02611(18) 0.02330(18) 0.01851(16) -0.00311(14) 0.00535(13) -0.00079(15)
Cl1 0.0407(8) 0.0246(7) 0.0650(9) -0.0097(6) -0.0268(7) 0.0075(6)
Si1 0.0294(8) 0.0333(9) 0.0814(12) -0.0078(9) -0.0125(8) 0.0068(7)
Si2 0.0367(8) 0.0361(9) 0.0352(8) 0.0040(7) 0.0076(7) -0.0074(7)
Si3 0.0338(8) 0.0483(10) 0.0247(7) -0.0010(7) -0.0027(6) -0.0094(7)
Si4 0.0375(8) 0.0383(9) 0.0234(7) 0.0022(6) -0.0003(6) 0.0046(7)
Si5 0.0257(8) 0.0425(9) 0.0414(8) 0.0022(7) -0.0097(6) 0.0022(7)
Si6 0.0403(9) 0.0271(8) 0.0294(7) -0.0040(6) -0.0070(6) 0.0111(7)
Si7 0.0456(9) 0.0339(9) 0.0363(8) -0.0070(7) 0.0119(7) -0.0128(7)
Si8 0.0506(10) 0.0467(10) 0.0254(7) 0.0065(7) 0.0035(7) 0.0139(8)
Si9 0.0290(7) 0.0285(8) 0.0271(7) -0.0077(6) 0.0049(6) -0.0009(6)
C1 0.027(3) 0.024(3) 0.033(3) -0.013(2) 0.006(2) 0.005(2)
C2 0.042(3) 0.020(3) 0.023(2) -0.010(2) 0.004(2) 0.005(2)
C3 0.030(3) 0.026(3) 0.033(3) -0.015(2) -0.003(2) 0.002(2)
C4 0.033(3) 0.022(3) 0.042(3) -0.010(2) 0.013(2) -0.004(2)
C5 0.037(3) 0.021(3) 0.027(3) -0.010(2) 0.002(2) 0.006(2)
C6 0.038(3) 0.057(4) 0.054(4) -0.020(3) 0.008(3) 0.004(3)
C7 0.084(5) 0.044(4) 0.024(3) 0.001(2) 0.018(3) 0.023(3)
C8 0.051(4) 0.045(4) 0.065(4) -0.030(3) -0.020(3) 0.008(3)
C9 0.066(4) 0.031(3) 0.078(5) -0.012(3) 0.029(4) -0.014(3)
C10 0.075(4) 0.035(3) 0.035(3) -0.004(3) -0.008(3) 0.016(3)
C11 0.022(2) 0.022(3) 0.029(2) 0.002(2) -0.004(2) -0.002(2)
C12 0.024(2) 0.029(3) 0.019(2) 0.000(2) -0.0032(19) 0.005(2)
C13 0.027(3) 0.029(3) 0.017(2) 0.000(2) 0.0068(19) 0.000(2)
C14 0.047(4) 0.069(5) 0.136(7) -0.052(5) 0.035(4) -0.002(4)
C15 0.070(5) 0.029(3) 0.099(5) 0.007(3) -0.035(4) 0.005(3)
C16 0.034(4) 0.065(5) 0.127(6) -0.003(4) -0.032(4) 0.016(3)
C17 0.045(4) 0.059(4) 0.071(4) -0.003(3) 0.022(3) -0.020(3)
C18 0.062(4) 0.023(3) 0.080(5) 0.009(3) -0.009(3) -0.006(3)
C19 0.076(5) 0.083(5) 0.030(3) 0.013(3) 0.010(3) -0.014(4)
C20 0.067(4) 0.088(5) 0.048(4) 0.033(4) -0.012(3) -0.010(4)
C21 0.051(4) 0.072(4) 0.042(3) -0.023(3) 0.015(3) -0.011(3)
C22 0.055(4) 0.083(5) 0.047(4) -0.013(3) -0.009(3) -0.028(4)
C23 0.040(3) 0.065(4) 0.040(3) 0.002(3) 0.009(3) -0.001(3)
C24 0.065(4) 0.066(4) 0.038(3) 0.019(3) 0.002(3) 0.012(4)
C25 0.059(4) 0.065(4) 0.038(3) -0.012(3) -0.011(3) 0.009(3)
C26 0.041(4) 0.106(6) 0.065(4) -0.003(4) 0.012(3) -0.014(4)
C27 0.053(4) 0.049(4) 0.085(5) 0.006(4) -0.027(4) -0.013(3)
C28 0.040(3) 0.062(4) 0.059(4) -0.004(3) -0.022(3) 0.011(3)
C29 0.079(5) 0.045(4) 0.059(4) -0.007(3) -0.020(4) 0.028(3)
C30 0.064(4) 0.029(3) 0.053(4) 0.001(3) -0.013(3) -0.005(3)
C31 0.059(4) 0.071(4) 0.034(3) -0.012(3) 0.000(3) 0.014(3)
C32 0.050(4) 0.061(4) 0.047(3) -0.014(3) -0.004(3) -0.012(3)
C33 0.041(3) 0.069(4) 0.059(4) -0.011(3) 0.022(3) -0.028(3)
C34 0.107(6) 0.038(4) 0.061(4) -0.009(3) 0.016(4) -0.014(4)
C35 0.091(5) 0.065(4) 0.031(3) 0.020(3) 0.006(3) 0.011(4)
C36 0.045(4) 0.094(5) 0.048(4) 0.005(4) -0.012(3) 0.002(4)
C37 0.079(5) 0.077(5) 0.052(4) 0.015(4) 0.002(3) 0.047(4)
C38 0.050(4) 0.053(4) 0.041(3) -0.023(3) 0.013(3) -0.006(3)
C39 0.043(3) 0.045(4) 0.065(4) -0.005(3) -0.005(3) 0.005(3)
C40 0.047(3) 0.033(3) 0.048(3) -0.008(3) 0.004(3) -0.007(3)

loop_
_atom_type_symbol
_atom_type_description
_atom_type_scat_dispersion_real
_atom_type_scat_dispersion_imag
_atom_type_scat_source
C C 0.0033 0.0016 'International Tables Vol C Tables 4.2.6.8 and 6.1.1.4'
H H 0.0000 0.0000 'International Tables Vol C Tables 4.2.6.8 and 6.1.1.4'
Si Si 0.0817 0.0704 'International Tables Vol C Tables 4.2.6.8 and 6.1.1.4'
Cl Cl 0.1484 0.1585 'International Tables Vol C Tables 4.2.6.8 and 6.1.1.4'
Ru Ru -1.2594 0.8363 'International Tables Vol C Tables 4.2.6.8 and 6.1.1.4'
In In -0.7276 1.3100 'International Tables Vol C Tables 4.2.6.8 and 6.1.1.4'

loop_
_geom_angle_atom_site_label_1
_geom_angle_atom_site_label_2
_geom_angle_atom_site_label_3
_geom_angle
_geom_angle_site_symmetry_1
_geom_angle_site_symmetry_3
_geom_angle_publ_flag
C2 Ru1 C1 37.34(17) . . ?
C2 Ru1 C5 62.45(17) . . ?
C1 Ru1 C5 37.55(17) . . ?
C2 Ru1 C4 61.92(17) . . ?
C1 Ru1 C4 61.95(17) . . ?
C5 Ru1 C4 36.86(17) . . ?
C2 Ru1 C3 37.12(17) . . ?
C1 Ru1 C3 62.05(17) . . ?
C5 Ru1 C3 61.94(17) . . ?
C4 Ru1 C3 36.91(17) . . ?
C2 Ru1 In3 154.72(13) . . ?
C1 Ru1 In3 142.47(13) . . ?
C5 Ru1 In3 106.36(12) . . ?
C4 Ru1 In3 95.15(12) . . ?
C3 Ru1 In3 117.86(13) . . ?
C2 Ru1 In1 115.42(13) . . ?
C1 Ru1 In1 94.04(12) . . ?
C5 Ru1 In1 108.19(12) . . ?
C4 Ru1 In1 144.38(13) . . ?
C3 Ru1 In1 152.45(13) . . ?
In3 Ru1 In1 89.31(2) . . ?
C2 Ru1 In2 101.35(12) . . ?
C1 Ru1 In2 131.27(13) . . ?
C5 Ru1 In2 162.99(12) . . ?
C4 Ru1 In2 132.67(13) . . ?
C3 Ru1 In2 102.28(13) . . ?
In3 Ru1 In2 86.241(17) . . ?
In1 Ru1 In2 82.83(2) . . ?
C11 In1 Ru1 162.32(11) . . ?
C11 In1 Cl1 99.35(12) . . ?
Ru1 In1 Cl1 97.96(3) . . ?
C12 In2 Ru1 162.03(11) . . ?
C12 In2 Cl1 99.54(12) . . ?
Ru1 In2 Cl1 98.07(3) . . ?
C13 In3 Ru1 171.33(12) . . ?
In2 Cl1 In1 79.23(4) . . ?
C11 Si1 C16 114.5(3) . . ?
C11 Si1 C15 112.2(3) . . ?
C16 Si1 C15 104.5(3) . . ?
C11 Si1 C14 112.8(3) . . ?
C16 Si1 C14 104.5(3) . . ?
C15 Si1 C14 107.6(3) . . ?
C18 Si2 C11 116.1(2) . . ?
C18 Si2 C17 102.7(3) . . ?
C11 Si2 C17 113.9(2) . . ?
C18 Si2 C19 106.1(3) . . ?
C11 Si2 C19 110.3(2) . . ?
C17 Si2 C19 107.1(3) . . ?
C21 Si3 C22 105.5(3) . . ?
C21 Si3 C20 105.4(3) . . ?
C22 Si3 C20 106.2(3) . . ?
C21 Si3 C11 113.2(2) . . ?
C22 Si3 C11 113.5(2) . . ?
C20 Si3 C11 112.4(3) . . ?
C23 Si4 C25 104.3(3) . . ?
C23 Si4 C24 107.8(3) . . ?
C25 Si4 C24 104.6(3) . . ?
C23 Si4 C12 111.6(2) . . ?
C25 Si4 C12 113.0(3) . . ?
C24 Si4 C12 114.7(2) . . ?
C26 Si5 C27 102.3(3) . . ?
C26 Si5 C28 106.2(3) . . ?
C27 Si5 C28 105.8(3) . . ?
C26 Si5 C12 114.0(2) . . ?
C27 Si5 C12 113.9(2) . . ?
C28 Si5 C12 113.6(2) . . ?
C30 Si6 C31 106.9(3) . . ?
C30 Si6 C29 103.0(3) . . ?
C31 Si6 C29 105.3(3) . . ?
C30 Si6 C12 114.7(2) . . ?
C31 Si6 C12 113.4(2) . . ?
C29 Si6 C12 112.7(2) . . ?
C33 Si7 C34 104.3(3) . . ?
C33 Si7 C32 108.2(3) . . ?
C34 Si7 C32 105.4(3) . . ?
C33 Si7 C13 113.9(2) . . ?
C34 Si7 C13 113.8(3) . . ?
C32 Si7 C13 110.7(2) . . ?
C36 Si8 C35 105.4(3) . . ?
C36 Si8 C13 113.1(3) . . ?
C35 Si8 C13 114.2(2) . . ?
C36 Si8 C37 105.4(3) . . ?
C35 Si8 C37 108.0(3) . . ?
C13 Si8 C37 110.2(2) . . ?
C39 Si9 C38 106.9(3) . . ?
C39 Si9 C40 104.9(3) . . ?
C38 Si9 C40 107.1(2) . . ?
C39 Si9 C13 112.9(2) . . ?
C38 Si9 C13 112.4(2) . . ?
C40 Si9 C13 112.2(2) . . ?
C2 C1 C5 107.7(4) . . ?
C2 C1 C6 125.3(5) . . ?
C5 C1 C6 125.9(5) . . ?
C2 C1 Ru1 70.8(2) . . ?
C5 C1 Ru1 71.7(2) . . ?
C6 C1 Ru1 132.3(3) . . ?
C3 C2 C1 108.4(4) . . ?
C3 C2 C7 126.3(5) . . ?
C1 C2 C7 124.3(5) . . ?
C3 C2 Ru1 72.7(3) . . ?
C1 C2 Ru1 71.8(2) . . ?
C7 C2 Ru1 130.3(3) . . ?
C2 C3 C4 107.6(4) . . ?
C2 C3 C8 125.3(5) . . ?
C4 C3 C8 125.8(5) . . ?
C2 C3 Ru1 70.2(2) . . ?
C4 C3 Ru1 71.3(3) . . ?
C8 C3 Ru1 134.1(3) . . ?
C5 C4 C3 108.9(4) . . ?
C5 C4 C9 125.6(5) . . ?
C3 C4 C9 124.3(5) . . ?
C5 C4 Ru1 71.6(3) . . ?
C3 C4 Ru1 71.8(3) . . ?
C9 C4 Ru1 132.9(3) . . ?
C4 C5 C1 107.3(4) . . ?
C4 C5 C10 125.9(5) . . ?
C1 C5 C10 125.8(5) . . ?
C4 C5 Ru1 71.6(3) . . ?
C1 C5 Ru1 70.7(3) . . ?
C10 C5 Ru1 132.3(3) . . ?
Si2 C11 Si1 110.9(2) . . ?
Si2 C11 Si3 112.0(2) . . ?
Si1 C11 Si3 109.8(2) . . ?
Si2 C11 In1 108.1(2) . . ?
Si1 C11 In1 108.6(2) . . ?
Si3 C11 In1 107.2(2) . . ?
Si5 C12 Si4 112.9(2) . . ?
Si5 C12 Si6 109.9(2) . . ?
Si4 C12 Si6 111.2(2) . . ?
Si5 C12 In2 107.9(2) . . ?
Si4 C12 In2 102.9(2) . . ?
Si6 C12 In2 111.8(2) . . ?
Si7 C13 Si8 112.8(2) . . ?
Si7 C13 Si9 111.7(2) . . ?
Si8 C13 Si9 112.3(2) . . ?
Si7 C13 In3 107.3(2) . . ?
Si8 C13 In3 104.6(2) . . ?
Si9 C13 In3 107.6(2) . . ?

loop_
_geom_bond_atom_site_label_1
_geom_bond_atom_site_label_2
_geom_bond_distance
_geom_bond_site_symmetry_2
_geom_bond_publ_flag
Ru1 C2 2.212(4) . ?
Ru1 C1 2.225(4) . ?
Ru1 C5 2.238(5) . ?
Ru1 C4 2.239(5) . ?
Ru1 C3 2.244(4) . ?
Ru1 In3 2.5097(8) . ?
Ru1 In1 2.5884(7) . ?
Ru1 In2 2.5888(6) . ?
In1 C11 2.258(4) . ?
In1 Cl1 2.6877(13) . ?
In2 C12 2.261(4) . ?
In2 Cl1 2.6831(14) . ?
In3 C13 2.210(4) . ?
Si1 C11 1.884(5) . ?
Si1 C16 1.886(6) . ?
Si1 C15 1.888(6) . ?
Si1 C14 1.891(7) . ?
Si2 C18 1.870(6) . ?
Si2 C11 1.877(5) . ?
Si2 C17 1.878(5) . ?
Si2 C19 1.879(6) . ?
Si3 C21 1.852(6) . ?
Si3 C22 1.883(5) . ?
Si3 C20 1.884(6) . ?
Si3 C11 1.898(5) . ?
Si4 C23 1.876(5) . ?
Si4 C25 1.876(5) . ?
Si4 C24 1.878(5) . ?
Si4 C12 1.888(5) . ?
Si5 C26 1.865(6) . ?
Si5 C27 1.876(6) . ?
Si5 C28 1.878(5) . ?
Si5 C12 1.880(5) . ?
Si6 C30 1.865(6) . ?
Si6 C31 1.872(5) . ?
Si6 C29 1.889(5) . ?
Si6 C12 1.894(5) . ?
Si7 C33 1.870(5) . ?
Si7 C34 1.874(6) . ?
Si7 C32 1.879(5) . ?
Si7 C13 1.884(5) . ?
Si8 C36 1.872(6) . ?
Si8 C35 1.872(5) . ?
Si8 C13 1.889(5) . ?
Si8 C37 1.889(6) . ?
Si9 C39 1.857(5) . ?
Si9 C38 1.873(5) . ?
Si9 C40 1.880(5) . ?
Si9 C13 1.892(5) . ?
C1 C2 1.421(6) . ?
C1 C5 1.437(7) . ?
C1 C6 1.497(7) . ?
C2 C3 1.419(7) . ?
C2 C7 1.511(6) . ?
C3 C4 1.419(7) . ?
C3 C8 1.498(7) . ?
C4 C5 1.416(7) . ?
C4 C9 1.492(7) . ?
C5 C10 1.507(6) . ?

loop_
_geom_torsion_atom_site_label_1
_geom_torsion_atom_site_label_2
_geom_torsion_atom_site_label_3
_geom_torsion_atom_site_label_4
_geom_torsion
_geom_torsion_site_symmetry_1
_geom_torsion_site_symmetry_2
_geom_torsion_site_symmetry_3
_geom_torsion_site_symmetry_4
_geom_torsion_publ_flag
C2 Ru1 In1 C11 58.3(4) . . . . ?
C1 Ru1 In1 C11 26.3(4) . . . . ?
C5 Ru1 In1 C11 -9.2(4) . . . . ?
C4 Ru1 In1 C11 -18.4(4) . . . . ?
C3 Ru1 In1 C11 54.6(5) . . . . ?
In3 Ru1 In1 C11 -116.2(4) . . . . ?
In2 Ru1 In1 C11 157.5(4) . . . . ?
C2 Ru1 In1 Cl1 -109.85(14) . . . . ?
C1 Ru1 In1 Cl1 -141.76(13) . . . . ?
C5 Ru1 In1 Cl1 -177.34(13) . . . . ?
C4 Ru1 In1 Cl1 173.5(2) . . . . ?
C3 Ru1 In1 Cl1 -113.5(3) . . . . ?
In3 Ru1 In1 Cl1 75.65(4) . . . . ?
In2 Ru1 In1 Cl1 -10.65(4) . . . . ?
C2 Ru1 In2 C12 -43.0(4) . . . . ?
C1 Ru1 In2 C12 -68.5(4) . . . . ?
C5 Ru1 In2 C12 -26.0(6) . . . . ?
C4 Ru1 In2 C12 19.1(4) . . . . ?
C3 Ru1 In2 C12 -5.1(4) . . . . ?
In3 Ru1 In2 C12 112.6(4) . . . . ?
In1 Ru1 In2 C12 -157.6(4) . . . . ?
C2 Ru1 In2 Cl1 125.25(14) . . . . ?
C1 Ru1 In2 Cl1 99.76(16) . . . . ?
C5 Ru1 In2 Cl1 142.3(4) . . . . ?
C4 Ru1 In2 Cl1 -172.65(17) . . . . ?
C3 Ru1 In2 Cl1 163.19(13) . . . . ?
In3 Ru1 In2 Cl1 -79.10(4) . . . . ?
In1 Ru1 In2 Cl1 10.67(4) . . . . ?
C2 Ru1 In3 C13 -34.8(8) . . . . ?
C1 Ru1 In3 C13 37.8(8) . . . . ?
C5 Ru1 In3 C13 24.7(8) . . . . ?
C4 Ru1 In3 C13 -11.1(8) . . . . ?
C3 Ru1 In3 C13 -41.7(8) . . . . ?
In1 Ru1 In3 C13 133.5(8) . . . . ?
In2 Ru1 In3 C13 -143.6(8) . . . . ?
C12 In2 Cl1 In1 165.98(12) . . . . ?
Ru1 In2 Cl1 In1 -10.37(3) . . . . ?
C11 In1 Cl1 In2 -165.99(12) . . . . ?
Ru1 In1 Cl1 In2 10.37(3) . . . . ?
C5 Ru1 C1 C2 -117.0(4) . . . . ?
C4 Ru1 C1 C2 -79.6(3) . . . . ?
C3 Ru1 C1 C2 -37.6(3) . . . . ?
In3 Ru1 C1 C2 -137.8(2) . . . . ?
In1 Ru1 C1 C2 128.1(3) . . . . ?
In2 Ru1 C1 C2 44.1(3) . . . . ?
C2 Ru1 C1 C5 117.0(4) . . . . ?
C4 Ru1 C1 C5 37.4(3) . . . . ?
C3 Ru1 C1 C5 79.4(3) . . . . ?
In3 Ru1 C1 C5 -20.8(4) . . . . ?
In1 Ru1 C1 C5 -114.9(2) . . . . ?
In2 Ru1 C1 C5 161.1(2) . . . . ?
C2 Ru1 C1 C6 -120.8(6) . . . . ?
C5 Ru1 C1 C6 122.3(6) . . . . ?
C4 Ru1 C1 C6 159.7(6) . . . . ?
C3 Ru1 C1 C6 -158.3(6) . . . . ?
In3 Ru1 C1 C6 101.4(5) . . . . ?
In1 Ru1 C1 C6 7.3(5) . . . . ?
In2 Ru1 C1 C6 -76.7(5) . . . . ?
C5 C1 C2 C3 1.2(5) . . . . ?
C6 C1 C2 C3 -167.3(4) . . . . ?
Ru1 C1 C2 C3 63.9(3) . . . . ?
C5 C1 C2 C7 170.5(4) . . . . ?
C6 C1 C2 C7 1.9(7) . . . . ?
Ru1 C1 C2 C7 -126.9(4) . . . . ?
C5 C1 C2 Ru1 -62.7(3) . . . . ?
C6 C1 C2 Ru1 128.8(5) . . . . ?
C1 Ru1 C2 C3 -116.8(4) . . . . ?
C5 Ru1 C2 C3 -79.1(3) . . . . ?
C4 Ru1 C2 C3 -37.2(3) . . . . ?
In3 Ru1 C2 C3 -10.2(5) . . . . ?
In1 Ru1 C2 C3 -177.2(2) . . . . ?
In2 Ru1 C2 C3 95.4(3) . . . . ?
C5 Ru1 C2 C1 37.8(3) . . . . ?
C4 Ru1 C2 C1 79.7(3) . . . . ?
C3 Ru1 C2 C1 116.8(4) . . . . ?
In3 Ru1 C2 C1 106.6(3) . . . . ?
In1 Ru1 C2 C1 -60.4(3) . . . . ?
In2 Ru1 C2 C1 -147.8(3) . . . . ?
C1 Ru1 C2 C7 119.9(6) . . . . ?
C5 Ru1 C2 C7 157.7(5) . . . . ?
C4 Ru1 C2 C7 -160.4(6) . . . . ?
C3 Ru1 C2 C7 -123.2(6) . . . . ?
In3 Ru1 C2 C7 -133.4(4) . . . . ?
In1 Ru1 C2 C7 59.5(5) . . . . ?
In2 Ru1 C2 C7 -27.8(5) . . . . ?
C1 C2 C3 C4 -1.4(5) . . . . ?
C7 C2 C3 C4 -170.4(4) . . . . ?
Ru1 C2 C3 C4 61.9(3) . . . . ?
C1 C2 C3 C8 166.0(4) . . . . ?
C7 C2 C3 C8 -3.0(7) . . . . ?
Ru1 C2 C3 C8 -130.7(5) . . . . ?
C1 C2 C3 Ru1 -63.3(3) . . . . ?
C7 C2 C3 Ru1 127.7(5) . . . . ?
C1 Ru1 C3 C2 37.8(3) . . . . ?
C5 Ru1 C3 C2 80.6(3) . . . . ?
C4 Ru1 C3 C2 117.4(4) . . . . ?
In3 Ru1 C3 C2 175.1(2) . . . . ?
In1 Ru1 C3 C2 5.4(5) . . . . ?
In2 Ru1 C3 C2 -92.7(3) . . . . ?
C2 Ru1 C3 C4 -117.4(4) . . . . ?
C1 Ru1 C3 C4 -79.6(3) . . . . ?
C5 Ru1 C3 C4 -36.9(3) . . . . ?
In3 Ru1 C3 C4 57.7(3) . . . . ?
In1 Ru1 C3 C4 -112.0(3) . . . . ?
In2 Ru1 C3 C4 149.9(2) . . . . ?
C2 Ru1 C3 C8 120.5(7) . . . . ?
C1 Ru1 C3 C8 158.3(6) . . . . ?
C5 Ru1 C3 C8 -159.0(6) . . . . ?
C4 Ru1 C3 C8 -122.1(7) . . . . ?
In3 Ru1 C3 C8 -64.4(6) . . . . ?
In1 Ru1 C3 C8 125.9(5) . . . . ?
In2 Ru1 C3 C8 27.8(6) . . . . ?
C2 C3 C4 C5 1.1(5) . . . . ?
C8 C3 C4 C5 -166.3(4) . . . . ?
Ru1 C3 C4 C5 62.3(3) . . . . ?
C2 C3 C4 C9 168.9(4) . . . . ?
C8 C3 C4 C9 1.5(8) . . . . ?
Ru1 C3 C4 C9 -130.0(5) . . . . ?
C2 C3 C4 Ru1 -61.2(3) . . . . ?
C8 C3 C4 Ru1 131.5(5) . . . . ?
C2 Ru1 C4 C5 -80.7(3) . . . . ?
C1 Ru1 C4 C5 -38.1(3) . . . . ?
C3 Ru1 C4 C5 -118.0(4) . . . . ?
In3 Ru1 C4 C5 110.6(3) . . . . ?
In1 Ru1 C4 C5 14.5(4) . . . . ?
In2 Ru1 C4 C5 -159.8(2) . . . . ?
C2 Ru1 C4 C3 37.4(3) . . . . ?
C1 Ru1 C4 C3 79.9(3) . . . . ?
C5 Ru1 C4 C3 118.0(4) . . . . ?
In3 Ru1 C4 C3 -131.4(3) . . . . ?
In1 Ru1 C4 C3 132.6(3) . . . . ?
In2 Ru1 C4 C3 -41.8(3) . . . . ?
C2 Ru1 C4 C9 157.6(6) . . . . ?
C1 Ru1 C4 C9 -159.9(6) . . . . ?
C5 Ru1 C4 C9 -121.8(7) . . . . ?
C3 Ru1 C4 C9 120.2(6) . . . . ?
In3 Ru1 C4 C9 -11.2(5) . . . . ?
In1 Ru1 C4 C9 -107.2(5) . . . . ?
In2 Ru1 C4 C9 78.4(6) . . . . ?
C3 C4 C5 C1 -0.3(5) . . . . ?
C9 C4 C5 C1 -167.9(4) . . . . ?
Ru1 C4 C5 C1 62.1(3) . . . . ?
C3 C4 C5 C10 168.3(4) . . . . ?
C9 C4 C5 C10 0.7(8) . . . . ?
Ru1 C4 C5 C10 -129.3(5) . . . . ?
C3 C4 C5 Ru1 -62.4(3) . . . . ?
C9 C4 C5 Ru1 130.0(5) . . . . ?
C2 C1 C5 C4 -0.5(5) . . . . ?
C6 C1 C5 C4 167.9(4) . . . . ?
Ru1 C1 C5 C4 -62.6(3) . . . . ?
C2 C1 C5 C10 -169.2(4) . . . . ?
C6 C1 C5 C10 -0.7(7) . . . . ?
Ru1 C1 C5 C10 128.8(5) . . . . ?
C2 C1 C5 Ru1 62.1(3) . . . . ?
C6 C1 C5 Ru1 -129.4(5) . . . . ?
C2 Ru1 C5 C4 79.1(3) . . . . ?
C1 Ru1 C5 C4 116.7(4) . . . . ?
C3 Ru1 C5 C4 36.9(3) . . . . ?
In3 Ru1 C5 C4 -76.4(3) . . . . ?
In1 Ru1 C5 C4 -171.1(2) . . . . ?
In2 Ru1 C5 C4 60.2(6) . . . . ?
C2 Ru1 C5 C1 -37.6(3) . . . . ?
C4 Ru1 C5 C1 -116.7(4) . . . . ?
C3 Ru1 C5 C1 -79.7(3) . . . . ?
In3 Ru1 C5 C1 167.0(2) . . . . ?
In1 Ru1 C5 C1 72.2(3) . . . . ?
In2 Ru1 C5 C1 -56.5(6) . . . . ?
C2 Ru1 C5 C10 -158.8(6) . . . . ?
C1 Ru1 C5 C10 -121.2(6) . . . . ?
C4 Ru1 C5 C10 122.1(6) . . . . ?
C3 Ru1 C5 C10 159.0(6) . . . . ?
In3 Ru1 C5 C10 45.7(5) . . . . ?
In1 Ru1 C5 C10 -49.0(5) . . . . ?
In2 Ru1 C5 C10 -177.7(3) . . . . ?
C18 Si2 C11 Si1 156.4(3) . . . . ?
C17 Si2 C11 Si1 37.4(3) . . . . ?
C19 Si2 C11 Si1 -83.0(3) . . . . ?
C18 Si2 C11 Si3 33.3(3) . . . . ?
C17 Si2 C11 Si3 -85.7(3) . . . . ?
C19 Si2 C11 Si3 153.9(3) . . . . ?
C18 Si2 C11 In1 -84.6(3) . . . . ?
C17 Si2 C11 In1 156.3(2) . . . . ?
C19 Si2 C11 In1 36.0(3) . . . . ?
C16 Si1 C11 Si2 -80.1(4) . . . . ?
C15 Si1 C11 Si2 161.1(3) . . . . ?
C14 Si1 C11 Si2 39.3(3) . . . . ?
C16 Si1 C11 Si3 44.3(4) . . . . ?
C15 Si1 C11 Si3 -74.6(3) . . . . ?
C14 Si1 C11 Si3 163.6(3) . . . . ?
C16 Si1 C11 In1 161.2(3) . . . . ?
C15 Si1 C11 In1 42.4(3) . . . . ?
C14 Si1 C11 In1 -79.4(3) . . . . ?
C21 Si3 C11 Si2 -74.5(3) . . . . ?
C22 Si3 C11 Si2 45.7(3) . . . . ?
C20 Si3 C11 Si2 166.3(3) . . . . ?
C21 Si3 C11 Si1 161.8(3) . . . . ?
C22 Si3 C11 Si1 -78.0(3) . . . . ?
C20 Si3 C11 Si1 42.5(3) . . . . ?
C21 Si3 C11 In1 44.0(3) . . . . ?
C22 Si3 C11 In1 164.2(3) . . . . ?
C20 Si3 C11 In1 -75.2(3) . . . . ?
Ru1 In1 C11 Si2 -120.3(3) . . . . ?
Cl1 In1 C11 Si2 47.7(2) . . . . ?
Ru1 In1 C11 Si1 0.1(5) . . . . ?
Cl1 In1 C11 Si1 168.17(18) . . . . ?
Ru1 In1 C11 Si3 118.7(3) . . . . ?
Cl1 In1 C11 Si3 -73.28(19) . . . . ?
C26 Si5 C12 Si4 164.2(3) . . . . ?
C27 Si5 C12 Si4 -78.9(3) . . . . ?
C28 Si5 C12 Si4 42.3(3) . . . . ?
C26 Si5 C12 Si6 39.4(4) . . . . ?
C27 Si5 C12 Si6 156.3(3) . . . . ?
C28 Si5 C12 Si6 -82.4(3) . . . . ?
C26 Si5 C12 In2 -82.8(3) . . . . ?
C27 Si5 C12 In2 34.1(3) . . . . ?
C28 Si5 C12 In2 155.4(2) . . . . ?
C23 Si4 C12 Si5 157.8(3) . . . . ?
C25 Si4 C12 Si5 40.6(3) . . . . ?
C24 Si4 C12 Si5 -79.3(3) . . . . ?
C23 Si4 C12 Si6 -78.1(3) . . . . ?
C25 Si4 C12 Si6 164.7(2) . . . . ?
C24 Si4 C12 Si6 44.8(3) . . . . ?
C23 Si4 C12 In2 41.7(3) . . . . ?
C25 Si4 C12 In2 -75.4(3) . . . . ?
C24 Si4 C12 In2 164.7(2) . . . . ?
C30 Si6 C12 Si5 161.3(2) . . . . ?
C31 Si6 C12 Si5 -75.6(3) . . . . ?
C29 Si6 C12 Si5 43.9(3) . . . . ?
C30 Si6 C12 Si4 35.5(3) . . . . ?
C31 Si6 C12 Si4 158.7(3) . . . . ?
C29 Si6 C12 Si4 -81.9(3) . . . . ?
C30 Si6 C12 In2 -78.9(3) . . . . ?
C31 Si6 C12 In2 44.3(3) . . . . ?
C29 Si6 C12 In2 163.7(3) . . . . ?
Ru1 In2 C12 Si5 -46.9(5) . . . . ?
Cl1 In2 C12 Si5 144.89(17) . . . . ?
Ru1 In2 C12 Si4 72.6(4) . . . . ?
Cl1 In2 C12 Si4 -95.59(17) . . . . ?
Ru1 In2 C12 Si6 -167.93(18) . . . . ?
Cl1 In2 C12 Si6 23.9(2) . . . . ?
C33 Si7 C13 Si8 -83.1(3) . . . . ?
C34 Si7 C13 Si8 36.2(3) . . . . ?
C32 Si7 C13 Si8 154.8(3) . . . . ?
C33 Si7 C13 Si9 44.5(3) . . . . ?
C34 Si7 C13 Si9 163.9(3) . . . . ?
C32 Si7 C13 Si9 -77.6(3) . . . . ?
C33 Si7 C13 In3 162.2(3) . . . . ?
C34 Si7 C13 In3 -78.5(3) . . . . ?
C32 Si7 C13 In3 40.1(3) . . . . ?
C36 Si8 C13 Si7 164.5(3) . . . . ?
C35 Si8 C13 Si7 43.8(3) . . . . ?
C37 Si8 C13 Si7 -77.9(3) . . . . ?
C36 Si8 C13 Si9 37.2(3) . . . . ?
C35 Si8 C13 Si9 -83.4(3) . . . . ?
C37 Si8 C13 Si9 154.9(3) . . . . ?
C36 Si8 C13 In3 -79.2(3) . . . . ?
C35 Si8 C13 In3 160.1(2) . . . . ?
C37 Si8 C13 In3 38.4(3) . . . . ?
C39 Si9 C13 Si7 37.6(3) . . . . ?
C38 Si9 C13 Si7 -83.3(3) . . . . ?
C40 Si9 C13 Si7 155.9(2) . . . . ?
C39 Si9 C13 Si8 165.5(3) . . . . ?
C38 Si9 C13 Si8 44.5(3) . . . . ?
C40 Si9 C13 Si8 -76.3(3) . . . . ?
C39 Si9 C13 In3 -79.9(3) . . . . ?
C38 Si9 C13 In3 159.2(2) . . . . ?
C40 Si9 C13 In3 38.4(3) . . . . ?
Ru1 In3 C13 Si7 44.9(9) . . . . ?
Ru1 In3 C13 Si8 -75.1(8) . . . . ?
Ru1 In3 C13 Si9 165.2(6) . . . . ?
